data_4065402
loop_
_publ_author_name
'Ren, Shikuo'
'Xie, Zuowei'

_publ_section_title
;
 Reaction of a Zirconocene--Carboryne Complex with Pyridines: Ligand C--H
 Activation
;
_journal_issue 21
_journal_name_full Organometallics
_journal_page_first 5953
_journal_paper_doi 10.1021/om200772q
_journal_volume 30
_journal_year 2011
_chemical_formula_sum 'C21 H27 B10 N Zr'
_chemical_formula_weight 492.76
_chemical_name_systematic
; 
 ? 
;
_space_group_IT_number 11
_symmetry_cell_setting monoclinic
_symmetry_space_group_name_Hall '-P 2yb'
_symmetry_space_group_name_H-M 'P 1 21/m 1'
_atom_sites_solution_hydrogens geom
_atom_sites_solution_primary direct
_atom_sites_solution_secondary difmap
_audit_creation_method SHELXL-97
_cell_angle_alpha 90.00
_cell_angle_beta 112.161(4)
_cell_angle_gamma 90.00
_cell_formula_units_Z 2
_cell_length_a 10.811(3)
_cell_length_b 10.573(3)
_cell_length_c 14.089(4)
_cell_measurement_temperature 293(2)
_cell_volume 1491.5(7)
_computing_cell_refinement 'BRUKER SMART CCD DIFFRACTOMETER'
_computing_data_collection 'BRUKER SMART CCD DIFFRACTOMETER'
_computing_data_reduction 'BRUKER SMART CCD DIFFRACTOMETER'
_computing_molecular_graphics 'SIEMENS SHELXTL'
_computing_publication_material 'SIEMENS SHELXTL'
_computing_structure_refinement 'SHELXL-97 (Sheldrick, 1997)'
_computing_structure_solution 'SHELXS-97 (Sheldrick, 1990)'
_diffrn_ambient_temperature 293(2)
_diffrn_measured_fraction_theta_full 0.999
_diffrn_measured_fraction_theta_max 0.999
_diffrn_measurement_device_type 'BRUKER SMART CCD DIFFRACTOMETER'
_diffrn_measurement_method 'OMEGA SCAN'
_diffrn_radiation_monochromator graphite
_diffrn_radiation_source 'fine-focus sealed tube'
_diffrn_radiation_type MoK\a
_diffrn_radiation_wavelength 0.71073
_diffrn_reflns_av_R_equivalents 0.0678
_diffrn_reflns_av_sigmaI/netI 0.0687
_diffrn_reflns_limit_h_max 12
_diffrn_reflns_limit_h_min -12
_diffrn_reflns_limit_k_max 12
_diffrn_reflns_limit_k_min -9
_diffrn_reflns_limit_l_max 16
_diffrn_reflns_limit_l_min -16
_diffrn_reflns_number 8104
_diffrn_reflns_theta_full 24.99
_diffrn_reflns_theta_max 24.99
_diffrn_reflns_theta_min 1.56
_exptl_absorpt_coefficient_mu 0.377
_exptl_absorpt_correction_T_max 1.0000
_exptl_absorpt_correction_T_min 0.492310
_exptl_absorpt_correction_type multi-scan
_exptl_crystal_colour colourless
_exptl_crystal_density_diffrn 1.097
_exptl_crystal_density_method 'not measured'
_exptl_crystal_description block
_exptl_crystal_F_000 500
_exptl_crystal_size_max 0.40
_exptl_crystal_size_mid 0.30
_exptl_crystal_size_min 0.10
_platon_squeeze_details
;
;
_refine_diff_density_max 0.719
_refine_diff_density_min -0.401
_refine_diff_density_rms 0.089
_refine_ls_extinction_method none
_refine_ls_goodness_of_fit_ref 1.088
_refine_ls_hydrogen_treatment riding
_refine_ls_matrix_type full
_refine_ls_number_parameters 172
_refine_ls_number_reflns 2771
_refine_ls_number_restraints 0
_refine_ls_restrained_S_all 1.088
_refine_ls_R_factor_all 0.0644
_refine_ls_R_factor_gt 0.0516
_refine_ls_shift/su_max 0.002
_refine_ls_shift/su_mean 0.000
_refine_ls_structure_factor_coef Fsqd
_refine_ls_weighting_details 'calc w=1/[\s^2^(Fo^2^)+(0.0763P)^2^+0.2043P] where P=(Fo^2^+2Fc^2^)/3'
_refine_ls_weighting_scheme calc
_refine_ls_wR_factor_gt 0.1336
_refine_ls_wR_factor_ref 0.1401
_reflns_number_gt 2220
_reflns_number_total 2771
_reflns_threshold_expression >2sigma(I)
_cod_data_source_file om200772q_si_001.cif
_cod_data_source_block 5
_cod_depositor_comments
;
The following automatic conversions were performed:

'_symmetry_cell_setting' value 'Monoclinic' changed to 'monoclinic'
according to /home/saulius/struct/CIF-dictionaries/cif_core.dic
dictionary named 'cif_core.dic' version 2.4.1 from
2010-06-29.

'_exptl_absorpt_correction_type' value 'MULTI-SCAN'
changed to 'multi-scan' according to
/home/saulius/struct/CIF-dictionaries/cif_core.dic dictionary named
'cif_core.dic' version 2.4.1 from 2010-06-29.

Automatic conversion script
Id: cif_fix_values 1715 2011-07-08 13:25:40Z adriana 
;
_cod_original_cell_volume 1491.6(7)
_cod_original_sg_symbol_H-M P2(1)/m
_cod_database_code 4065402

loop_
_symmetry_equiv_pos_as_xyz
'x, y, z'
'-x, y+1/2, -z'
'-x, -y, -z'
'x, -y-1/2, z'

loop_
_atom_site_label
_atom_site_type_symbol
_atom_site_fract_x
_atom_site_fract_y
_atom_site_fract_z
_atom_site_U_iso_or_equiv
_atom_site_adp_type
_atom_site_occupancy
_atom_site_symmetry_multiplicity
_atom_site_calc_flag
_atom_site_refinement_flags
Zr1 Zr 1.80474(5) 0.7500 2.61422(4) 0.0322(2) Uani 1 2 d S
N1 N 1.6917(5) 0.7500 2.4483(3) 0.0406(11) Uani 1 2 d S
C1 C 2.0545(6) 0.7500 2.6772(4) 0.0426(13) Uani 1 2 d S
C2 C 2.1642(8) 0.7500 2.8029(6) 0.080(2) Uani 1 2 d S
H2 H 2.1279 0.7500 2.8661 0.096 Uiso 1 2 calc SR
C11 C 1.6394(5) 0.5926(5) 2.6299(4) 0.0606(13) Uani 1 1 d .
H11A H 1.5430 0.6058 2.6086 0.073 Uiso 1 1 calc R
C12 C 1.7348(5) 0.6063(4) 2.7293(4) 0.0579(12) Uani 1 1 d .
H12A H 1.7162 0.6338 2.7890 0.069 Uiso 1 1 calc R
C13 C 1.8574(5) 0.5612(4) 2.7320(3) 0.0511(11) Uani 1 1 d .
H13A H 1.9383 0.5497 2.7936 0.061 Uiso 1 1 calc R
C14 C 1.8359(5) 0.5127(4) 2.6328(3) 0.0551(12) Uani 1 1 d .
H14A H 1.9004 0.4634 2.6145 0.066 Uiso 1 1 calc R
C15 C 1.7044(6) 0.5295(5) 2.5722(4) 0.0671(14) Uani 1 1 d .
H15A H 1.6599 0.4951 2.5030 0.080 Uiso 1 1 calc R
C21 C 1.8146(7) 0.7500 2.4561(5) 0.0479(15) Uani 1 2 d S
C22 C 1.8438(7) 0.7500 2.3673(4) 0.0504(15) Uani 1 2 d S
H22A H 1.9323 0.7500 2.3729 0.060 Uiso 1 2 calc SR
C23 C 1.7460(8) 0.7500 2.2748(5) 0.0610(18) Uani 1 2 d S
H23A H 1.7666 0.7500 2.2164 0.073 Uiso 1 2 calc SR
C24 C 1.6108(8) 0.7500 2.2651(5) 0.0551(17) Uani 1 2 d S
C25 C 1.5027(10) 0.7500 2.1715(6) 0.081(2) Uani 1 2 d S
H25A H 1.5181 0.7500 2.1108 0.097 Uiso 1 2 calc SR
C26 C 1.3777(11) 0.7500 2.1677(7) 0.094(3) Uani 1 2 d S
H26A H 1.3073 0.7500 2.1042 0.113 Uiso 1 2 calc SR
C27 C 1.3493(8) 0.7500 2.2585(7) 0.082(2) Uani 1 2 d S
H27A H 1.2615 0.7500 2.2548 0.098 Uiso 1 2 calc SR
C28 C 1.4549(7) 0.7500 2.3524(5) 0.0603(18) Uani 1 2 d S
H28A H 1.4380 0.7500 2.4124 0.072 Uiso 1 2 calc SR
C29 C 1.5833(6) 0.7500 2.3578(4) 0.0369(12) Uani 1 2 d S
B3 B 2.1535(5) 0.6200(5) 2.7271(4) 0.0544(13) Uani 1 1 d .
H3 H 2.1103 0.5312 2.7414 0.065 Uiso 1 1 calc R
B4 B 2.1260(5) 0.6691(5) 2.6056(4) 0.0457(11) Uani 1 1 d .
H4 H 2.0636 0.6148 2.5378 0.055 Uiso 1 1 calc R
B5 B 2.3106(6) 0.6665(7) 2.8100(5) 0.0716(17) Uani 1 1 d .
H5 H 2.3711 0.6119 2.8782 0.086 Uiso 1 1 calc R
B6 B 2.2853(6) 0.6148(6) 2.6844(5) 0.0611(15) Uani 1 1 d .
H6 H 2.3282 0.5260 2.6699 0.073 Uiso 1 1 calc R
B7 B 2.2702(8) 0.7500 2.6080(6) 0.0524(18) Uani 1 2 d S
H7 H 2.3036 0.7500 2.5434 0.063 Uiso 1 2 calc SR
B8 B 2.3829(8) 0.7500 2.7343(7) 0.062(2) Uani 1 2 d S
H8 H 2.4913 0.7500 2.7530 0.075 Uiso 1 2 calc SR

loop_
_atom_site_aniso_label
_atom_site_aniso_U_11
_atom_site_aniso_U_22
_atom_site_aniso_U_33
_atom_site_aniso_U_23
_atom_site_aniso_U_13
_atom_site_aniso_U_12
Zr1 0.0359(3) 0.0340(3) 0.0315(3) 0.000 0.0182(2) 0.000
N1 0.051(3) 0.040(3) 0.033(2) 0.000 0.018(2) 0.000
C1 0.036(3) 0.051(3) 0.046(3) 0.000 0.021(3) 0.000
C2 0.056(5) 0.135(8) 0.054(4) 0.000 0.026(4) 0.000
C11 0.043(3) 0.063(3) 0.080(3) 0.008(2) 0.027(3) -0.011(2)
C12 0.070(3) 0.060(3) 0.060(3) 0.003(2) 0.044(3) -0.010(2)
C13 0.050(3) 0.053(3) 0.051(2) 0.020(2) 0.021(2) 0.002(2)
C14 0.065(3) 0.037(2) 0.075(3) 0.003(2) 0.040(3) 0.001(2)
C15 0.086(4) 0.051(3) 0.065(3) -0.007(2) 0.030(3) -0.027(3)
C21 0.052(4) 0.048(4) 0.052(3) 0.000 0.028(3) 0.000
C22 0.059(4) 0.047(4) 0.041(3) 0.000 0.013(3) 0.000
C23 0.088(6) 0.057(4) 0.049(4) 0.000 0.039(4) 0.000
C24 0.072(5) 0.048(4) 0.043(3) 0.000 0.018(3) 0.000
C25 0.082(6) 0.107(7) 0.047(4) 0.000 0.018(4) 0.000
C26 0.098(8) 0.098(7) 0.061(5) 0.000 0.001(5) 0.000
C27 0.052(5) 0.092(6) 0.088(6) 0.000 0.011(4) 0.000
C28 0.058(5) 0.060(4) 0.060(4) 0.000 0.019(3) 0.000
C29 0.038(3) 0.031(3) 0.039(3) 0.000 0.012(2) 0.000
B3 0.045(3) 0.058(3) 0.069(3) 0.015(3) 0.033(3) 0.009(2)
B4 0.045(3) 0.050(3) 0.052(3) 0.000(2) 0.029(2) 0.002(2)
B5 0.044(3) 0.110(5) 0.065(4) 0.021(3) 0.025(3) 0.011(3)
B6 0.055(4) 0.063(4) 0.079(4) 0.016(3) 0.041(3) 0.014(3)
B7 0.056(5) 0.054(4) 0.064(5) 0.000 0.041(4) 0.000
B8 0.045(5) 0.077(6) 0.076(5) 0.000 0.034(4) 0.000

loop_
_atom_type_symbol
_atom_type_description
_atom_type_scat_dispersion_real
_atom_type_scat_dispersion_imag
_atom_type_scat_source
C C 0.0033 0.0016 'International Tables Vol C Tables 4.2.6.8 and 6.1.1.4'
H H 0.0000 0.0000 'International Tables Vol C Tables 4.2.6.8 and 6.1.1.4'
B B 0.0013 0.0007 'International Tables Vol C Tables 4.2.6.8 and 6.1.1.4'
N N 0.0061 0.0033 'International Tables Vol C Tables 4.2.6.8 and 6.1.1.4'
Zr Zr -2.9673 0.5597 'International Tables Vol C Tables 4.2.6.8 and 6.1.1.4'

loop_
_geom_angle_atom_site_label_1
_geom_angle_atom_site_label_2
_geom_angle_atom_site_label_3
_geom_angle
_geom_angle_site_symmetry_1
_geom_angle_site_symmetry_3
N1 Zr1 C21 33.6(2) . .
N1 Zr1 C1 118.10(19) . .
C21 Zr1 C1 84.5(2) . .
N1 Zr1 C11 87.96(16) . .
C21 Zr1 C11 112.61(17) . .
C1 Zr1 C11 132.59(13) . .
N1 Zr1 C11 87.96(16) . 4_575
C21 Zr1 C11 112.61(17) . 4_575
C1 Zr1 C11 132.59(14) . 4_575
C11 Zr1 C11 83.0(2) . 4_575
N1 Zr1 C13 126.79(11) . 4_575
C21 Zr1 C13 124.30(12) . 4_575
C1 Zr1 C13 79.69(13) . 4_575
C11 Zr1 C13 117.30(17) . 4_575
C11 Zr1 C13 53.77(16) 4_575 4_575
N1 Zr1 C13 126.79(12) . .
C21 Zr1 C13 124.30(12) . .
C1 Zr1 C13 79.69(13) . .
C11 Zr1 C13 53.77(16) . .
C11 Zr1 C13 117.30(17) 4_575 .
C13 Zr1 C13 104.8(2) 4_575 .
N1 Zr1 C14 96.26(11) . 4_575
C21 Zr1 C14 92.73(10) . 4_575
C1 Zr1 C14 83.10(11) . 4_575
C11 Zr1 C14 135.95(16) . 4_575
C11 Zr1 C14 53.54(16) 4_575 4_575
C13 Zr1 C14 32.72(14) 4_575 4_575
C13 Zr1 C14 136.80(16) . 4_575
N1 Zr1 C14 96.26(11) . .
C21 Zr1 C14 92.73(10) . .
C1 Zr1 C14 83.10(11) . .
C11 Zr1 C14 53.54(16) . .
C11 Zr1 C14 135.95(17) 4_575 .
C13 Zr1 C14 136.80(16) 4_575 .
C13 Zr1 C14 32.72(14) . .
C14 Zr1 C14 164.6(2) 4_575 .
N1 Zr1 C12 120.06(15) . 4_575
C21 Zr1 C12 139.73(13) . 4_575
C1 Zr1 C12 108.38(16) . 4_575
C11 Zr1 C12 86.96(17) . 4_575
C11 Zr1 C12 32.17(15) 4_575 4_575
C13 Zr1 C12 32.07(15) 4_575 4_575
C13 Zr1 C12 95.82(15) . 4_575
C14 Zr1 C12 53.18(15) 4_575 4_575
C14 Zr1 C12 125.98(15) . 4_575
N1 Zr1 C12 120.06(16) . .
C21 Zr1 C12 139.73(13) . .
C1 Zr1 C12 108.38(16) . .
C11 Zr1 C12 32.17(16) . .
C11 Zr1 C12 86.96(17) 4_575 .
C13 Zr1 C12 95.82(15) 4_575 .
C13 Zr1 C12 32.07(15) . .
C14 Zr1 C12 125.98(15) 4_575 .
C14 Zr1 C12 53.18(15) . .
C12 Zr1 C12 73.6(2) 4_575 .
N1 Zr1 C15 74.60(13) . .
C21 Zr1 C15 86.86(14) . .
C1 Zr1 C15 112.98(14) . .
C11 Zr1 C15 32.72(17) . .
C11 Zr1 C15 111.86(19) 4_575 .
C13 Zr1 C15 148.17(17) 4_575 .
C13 Zr1 C15 53.00(16) . .
C14 Zr1 C15 163.8(2) 4_575 .
C14 Zr1 C15 31.21(16) . .
C12 Zr1 C15 119.57(18) 4_575 .
C12 Zr1 C15 52.88(16) . .
C21 N1 C29 124.8(5) . .
C21 N1 Zr1 76.6(3) . .
C29 N1 Zr1 158.6(4) . .
B4 C1 B4 59.9(4) 4_575 .
B4 C1 C2 108.5(4) 4_575 .
B4 C1 C2 108.5(4) . .
B4 C1 B3 59.5(3) 4_575 4_575
B4 C1 B3 106.9(4) . 4_575
C2 C1 B3 59.9(3) . 4_575
B4 C1 B3 106.9(4) 4_575 .
B4 C1 B3 59.5(3) . .
C2 C1 B3 59.9(3) . .
B3 C1 B3 106.1(5) 4_575 .
B4 C1 Zr1 117.2(3) 4_575 .
B4 C1 Zr1 117.2(3) . .
C2 C1 Zr1 126.7(4) . .
B3 C1 Zr1 124.4(3) 4_575 .
B3 C1 Zr1 124.4(3) . .
B3 C2 B3 106.4(5) . 4_575
B3 C2 C1 60.1(3) . .
B3 C2 C1 60.1(3) 4_575 .
B3 C2 B5 106.4(5) . 4_575
B3 C2 B5 59.3(3) 4_575 4_575
C1 C2 B5 108.1(5) . 4_575
B3 C2 B5 59.3(3) . .
B3 C2 B5 106.4(5) 4_575 .
C1 C2 B5 108.1(5) . .
B5 C2 B5 59.4(5) 4_575 .
C12 C11 C15 106.5(5) . .
C12 C11 Zr1 74.9(3) . .
C15 C11 Zr1 74.9(3) . .
C13 C12 C11 109.0(4) . .
C13 C12 Zr1 73.3(2) . .
C11 C12 Zr1 73.0(3) . .
C12 C13 C14 107.1(4) . .
C12 C13 Zr1 74.6(3) . .
C14 C13 Zr1 74.1(2) . .
C15 C14 C13 108.3(4) . .
C15 C14 Zr1 74.9(3) . .
C13 C14 Zr1 73.2(3) . .
C14 C15 C11 109.0(4) . .
C14 C15 Zr1 73.9(3) . .
C11 C15 Zr1 72.4(3) . .
N1 C21 C22 119.7(6) . .
N1 C21 Zr1 69.8(3) . .
C22 C21 Zr1 170.4(5) . .
C23 C22 C21 120.6(7) . .
C22 C23 C24 120.3(6) . .
C25 C24 C23 123.9(7) . .
C25 C24 C29 118.1(7) . .
C23 C24 C29 118.0(6) . .
C26 C25 C24 120.9(8) . .
C25 C26 C27 121.6(8) . .
C28 C27 C26 118.6(8) . .
C29 C28 C27 120.7(7) . .
C28 C29 N1 123.3(5) . .
C28 C29 C24 120.1(6) . .
N1 C29 C24 116.6(5) . .
B4 B3 C2 109.0(4) . .
B4 B3 C1 60.0(3) . .
C2 B3 C1 60.0(3) . .
B4 B3 B5 110.3(4) . .
C2 B3 B5 62.2(4) . .
C1 B3 B5 110.5(4) . .
B4 B3 B6 61.2(3) . .
C2 B3 B6 111.5(5) . .
C1 B3 B6 110.3(4) . .
B5 B3 B6 61.3(3) . .
B3 B4 B4 107.7(3) . 4_575
B3 B4 C1 60.5(3) . .
B4 B4 C1 60.05(19) 4_575 .
B3 B4 B6 60.5(3) . .
B4 B4 B6 109.1(3) 4_575 .
C1 B4 B6 110.0(4) . .
B3 B4 B7 108.0(4) . .
B4 B4 B7 61.1(2) 4_575 .
C1 B4 B7 109.7(4) . .
B6 B4 B7 59.9(3) . .
B3 B5 B5 106.5(3) . 4_575
B3 B5 B6 59.7(3) . .
B5 B5 B6 108.0(3) 4_575 .
B3 B5 B8 106.2(5) . .
B5 B5 B8 60.2(3) 4_575 .
B6 B5 B8 59.4(3) . .
B3 B5 C2 58.5(3) . .
B5 B5 C2 60.3(3) 4_575 .
B6 B5 C2 107.3(4) . .
B8 B5 C2 107.6(4) . .
B3 B6 B4 58.3(3) . .
B3 B6 B8 106.4(5) . .
B4 B6 B8 106.5(4) . .
B3 B6 B7 106.6(4) . .
B4 B6 B7 60.3(3) . .
B8 B6 B7 59.1(4) . .
B3 B6 B5 59.0(3) . .
B4 B6 B5 106.0(4) . .
B8 B6 B5 60.4(4) . .
B7 B6 B5 107.7(4) . .
B8 B7 B6 60.4(3) . 4_575
B8 B7 B6 60.4(3) . .
B6 B7 B6 108.7(6) 4_575 .
B8 B7 B4 107.1(4) . .
B6 B7 B4 106.4(4) 4_575 .
B6 B7 B4 59.8(3) . .
B8 B7 B4 107.1(4) . 4_575
B6 B7 B4 59.8(3) 4_575 4_575
B6 B7 B4 106.4(4) . 4_575
B4 B7 B4 57.9(4) . 4_575
B7 B8 B6 60.5(3) . .
B7 B8 B6 60.5(3) . 4_575
B6 B8 B6 108.8(6) . 4_575
B7 B8 B5 108.5(5) . 4_575
B6 B8 B5 108.1(5) . 4_575
B6 B8 B5 60.1(3) 4_575 4_575
B7 B8 B5 108.5(5) . .
B6 B8 B5 60.1(3) . .
B6 B8 B5 108.1(5) 4_575 .
B5 B8 B5 59.6(5) 4_575 .

loop_
_geom_bond_atom_site_label_1
_geom_bond_atom_site_label_2
_geom_bond_distance
_geom_bond_site_symmetry_2
Zr1 N1 2.191(4) .
Zr1 C21 2.271(6) .
Zr1 C1 2.505(6) .
Zr1 C11 2.512(5) .
Zr1 C11 2.512(4) 4_575
Zr1 C13 2.519(4) 4_575
Zr1 C13 2.519(4) .
Zr1 C14 2.531(5) 4_575
Zr1 C14 2.531(5) .
Zr1 C12 2.537(4) 4_575
Zr1 C12 2.537(4) .
Zr1 C15 2.545(5) .
N1 C21 1.292(8) .
N1 C29 1.368(7) .
C1 B4 1.713(7) 4_575
C1 B4 1.713(7) .
C1 C2 1.720(9) .
C1 B3 1.721(6) 4_575
C1 B3 1.721(6) .
C2 B3 1.717(7) .
C2 B3 1.717(7) 4_575
C2 B5 1.782(9) 4_575
C2 B5 1.782(9) .
C11 C12 1.399(7) .
C11 C15 1.425(7) .
C12 C13 1.397(7) .
C13 C14 1.423(6) .
C14 C15 1.366(7) .
C21 C22 1.401(9) .
C22 C23 1.333(9) .
C23 C24 1.416(11) .
C24 C25 1.394(10) .
C24 C29 1.444(8) .
C25 C26 1.333(14) .
C26 C27 1.424(13) .
C27 C28 1.384(10) .
C28 C29 1.361(9) .
B3 B4 1.705(7) .
B3 B5 1.731(9) .
B3 B6 1.744(8) .
B4 B4 1.710(10) 4_575
B4 B6 1.757(8) .
B4 B7 1.767(8) .
B5 B5 1.767(15) 4_575
B5 B6 1.772(9) .
B5 B8 1.777(9) .
B6 B8 1.759(8) .
B6 B7 1.760(7) .
B7 B8 1.736(12) .
B7 B6 1.760(7) 4_575
B7 B4 1.767(8) 4_575
B8 B6 1.759(8) 4_575
B8 B5 1.777(9) 4_575

loop_
_platon_squeeze_void_nr
_platon_squeeze_void_average_x
_platon_squeeze_void_average_y
_platon_squeeze_void_average_z
_platon_squeeze_void_volume
_platon_squeeze_void_count_electrons
1 0.000 -0.020 0.000 408.3 87.9
